data_4501743
loop_
_publ_author_name
'Dong, Ping'
'Zhang, Qi-Kai'
'Wang, Fei'
'Chen, Shan-Ci'
'Wu, Xiao-Yuan'
'Zhao, Zhen-Guo'
'Lu, Can-Zhong'

_publ_section_title
;
 A New Molybdenum-Oxide-Based Organic&#x2212;Inorganic Hybrid Compound
 Templated by 5-(2-Pyridyl)tetrazole with New Topology and Canted
 Antiferromagnetism
;
_journal_issue 7
_journal_name_full 'Crystal Growth &amp; Design'
_journal_page_first 3218
_journal_paper_doi 10.1021/cg100349d
_journal_volume 10
_journal_year 2010
_chemical_formula_moiety 'C6 H5 Mn Mo2 N5 O7'
_chemical_formula_sum 'C6 H5 Mn Mo2 N5 O7'
_chemical_formula_weight 505.97
_chemical_name_systematic
; 
 ? 
;
_space_group_IT_number 33
_symmetry_cell_setting orthorhombic
_symmetry_space_group_name_Hall 'P 2c -2n'
_symmetry_space_group_name_H-M 'P n a 21'
_atom_sites_solution_hydrogens geom
_atom_sites_solution_primary direct
_atom_sites_solution_secondary difmap
_audit_creation_method SHELXL-97
_cell_angle_alpha 90.00
_cell_angle_beta 90.00
_cell_angle_gamma 90.00
_cell_formula_units_Z 4
_cell_length_a 7.487(4)
_cell_length_b 11.314(6)
_cell_length_c 13.166(7)
_cell_measurement_reflns_used 2747
_cell_measurement_temperature 293(2)
_cell_measurement_theta_max 27.4642
_cell_measurement_theta_min 2.3726
_cell_volume 1115.3(10)
_computing_structure_refinement 'SHELXL-97 (Sheldrick, 1997)'
_computing_structure_solution 'SHELXS-97 (Sheldrick, 1990)'
_diffrn_ambient_temperature 293(2)
_diffrn_measured_fraction_theta_full 0.999
_diffrn_measured_fraction_theta_max 0.999
_diffrn_radiation_monochromator graphite
_diffrn_radiation_source 'fine-focus sealed tube'
_diffrn_radiation_type MoK\a
_diffrn_radiation_wavelength 0.71073
_diffrn_reflns_av_R_equivalents 0.0442
_diffrn_reflns_av_sigmaI/netI 0.0421
_diffrn_reflns_limit_h_max 9
_diffrn_reflns_limit_h_min -9
_diffrn_reflns_limit_k_max 14
_diffrn_reflns_limit_k_min -14
_diffrn_reflns_limit_l_max 16
_diffrn_reflns_limit_l_min -17
_diffrn_reflns_number 7993
_diffrn_reflns_theta_full 27.46
_diffrn_reflns_theta_max 27.46
_diffrn_reflns_theta_min 2.37
_exptl_absorpt_coefficient_mu 3.378
_exptl_absorpt_correction_T_max 0.5515
_exptl_absorpt_correction_T_min 0.5515
_exptl_absorpt_correction_type multi-scan
_exptl_crystal_colour Yellow
_exptl_crystal_density_diffrn 3.014
_exptl_crystal_density_method 'not measured'
_exptl_crystal_description Prism
_exptl_crystal_F_000 964
_exptl_crystal_size_max 0.20
_exptl_crystal_size_mid 0.20
_exptl_crystal_size_min 0.20
_refine_diff_density_max 1.334
_refine_diff_density_min -1.754
_refine_diff_density_rms 0.370
_refine_ls_abs_structure_details 'Flack H D (1983), Acta Cryst. A39, 876-881'
_refine_ls_abs_structure_Flack 0.55(7)
_refine_ls_extinction_method none
_refine_ls_goodness_of_fit_ref 1.059
_refine_ls_hydrogen_treatment constr
_refine_ls_matrix_type full
_refine_ls_number_parameters 190
_refine_ls_number_reflns 2479
_refine_ls_number_restraints 1
_refine_ls_restrained_S_all 1.059
_refine_ls_R_factor_all 0.0461
_refine_ls_R_factor_gt 0.0380
_refine_ls_shift/su_max 0.000
_refine_ls_shift/su_mean 0.000
_refine_ls_structure_factor_coef Fsqd
_refine_ls_weighting_details 'calc w=1/[\s^2^(Fo^2^)+(0.0588P)^2^+8.5822P] where P=(Fo^2^+2Fc^2^)/3'
_refine_ls_weighting_scheme calc
_refine_ls_wR_factor_gt 0.0941
_refine_ls_wR_factor_ref 0.1126
_reflns_number_gt 2219
_reflns_number_total 2479
_reflns_threshold_expression >2sigma(I)
_cod_data_source_file cg100349d_si_004.cif
_cod_data_source_block d
_cod_depositor_comments
;
The following automatic conversions were performed:

'_symmetry_cell_setting' value 'Orthorhombic' changed to
'orthorhombic' according to
/home/saulius/struct/CIF-dictionaries/cif_core.dic dictionary named
'cif_core.dic' version 2.4.2 from
2011-04-26.

'_exptl_absorpt_correction_type' value 'Multi-scan'
changed to 'multi-scan' according to
/home/saulius/struct/CIF-dictionaries/cif_core.dic dictionary named
'cif_core.dic' version 2.4.2 from 2011-04-26.

Automatic conversion script
Id: cif_fix_values 1715 2011-07-08 13:25:40Z adriana 
;
_cod_original_cell_volume 1115.2(10)
_cod_original_sg_symbol_H-M Pna2(1)
_cod_database_code 4501743

loop_
_symmetry_equiv_pos_as_xyz
'x, y, z'
'-x, -y, z+1/2'
'x+1/2, -y+1/2, z'
'-x+1/2, y+1/2, z+1/2'

loop_
_atom_site_label
_atom_site_type_symbol
_atom_site_fract_x
_atom_site_fract_y
_atom_site_fract_z
_atom_site_U_iso_or_equiv
_atom_site_adp_type
_atom_site_occupancy
_atom_site_symmetry_multiplicity
_atom_site_calc_flag
_atom_site_refinement_flags
C6 C 0.0504(13) 0.9199(7) 1.0222(8) 0.0129(18) Uani 1 1 d .
C5 C 0.0298(14) 0.7905(8) 1.0228(9) 0.017(2) Uani 1 1 d .
C4 C 0.0667(15) 0.7266(9) 1.1085(8) 0.019(2) Uani 1 1 d .
H4A H 0.0979 0.7644 1.1687 0.023 Uiso 1 1 calc R
C3 C 0.0116(15) 0.5511(8) 1.0182(11) 0.025(2) Uani 1 1 d .
H3A H 0.0052 0.4691 1.0152 0.030 Uiso 1 1 calc R
C2 C -0.0258(15) 0.6203(10) 0.9329(9) 0.027(2) Uani 1 1 d .
H2A H -0.0583 0.5829 0.8728 0.032 Uiso 1 1 calc R
C1 C 0.0568(16) 0.6062(10) 1.1037(10) 0.030(3) Uani 1 1 d .
H1A H 0.0821 0.5618 1.1614 0.036 Uiso 1 1 calc R
N5 N 0.0647(11) 0.9865(6) 0.9391(6) 0.0154(17) Uani 1 1 d .
N4 N 0.0860(11) 0.9818(7) 1.1056(6) 0.0141(15) Uani 1 1 d .
N3 N -0.0166(14) 0.7382(7) 0.9347(8) 0.025(2) Uani 1 1 d .
H3B H -0.0395 0.7794 0.8813 0.031 Uiso 1 1 calc R
N2 N 0.1120(10) 1.0938(6) 0.9739(6) 0.0126(15) Uani 1 1 d .
N1 N 0.1252(10) 1.0909(7) 1.0715(6) 0.0152(17) Uani 1 1 d .
O7 O -0.1529(9) 0.8406(6) 0.7688(5) 0.0168(13) Uani 1 1 d .
O6 O -0.0588(8) 1.3036(6) 0.8940(6) 0.0150(14) Uani 1 1 d .
O5 O -0.0425(9) 1.3071(5) 1.1546(7) 0.0166(13) Uani 1 1 d .
O4 O 0.1472(8) 1.1564(6) 0.7814(5) 0.0154(13) Uani 1 1 d .
O3 O 0.2866(9) 1.3896(7) 1.2229(6) 0.0161(14) Uani 1 1 d .
O2 O 0.2637(9) 1.3871(6) 0.8180(6) 0.0161(14) Uani 1 1 d .
O1 O 0.2279(9) 1.3059(5) 1.0244(6) 0.0162(13) Uani 1 1 d .
Mo1 Mo 0.16996(10) 1.26434(6) 0.87854(6) 0.01218(18) Uani 1 1 d .
Mo2 Mo 0.24455(10) 1.25923(6) 1.15856(6) 0.01129(18) Uani 1 1 d .
Mn1 Mn -0.01654(18) 1.00341(13) 0.77299(13) 0.0124(3) Uani 1 1 d .

loop_
_atom_site_aniso_label
_atom_site_aniso_U_11
_atom_site_aniso_U_22
_atom_site_aniso_U_33
_atom_site_aniso_U_23
_atom_site_aniso_U_13
_atom_site_aniso_U_12
C6 0.012(5) 0.012(4) 0.015(4) -0.001(4) 0.003(4) -0.001(3)
C5 0.021(6) 0.014(4) 0.017(4) 0.000(4) 0.002(4) 0.000(4)
C4 0.028(6) 0.017(5) 0.013(5) 0.005(4) -0.006(4) -0.001(4)
C3 0.024(6) 0.012(4) 0.040(6) -0.004(5) 0.006(5) 0.002(4)
C2 0.039(7) 0.022(5) 0.018(6) -0.006(4) -0.004(5) -0.003(4)
C1 0.032(6) 0.020(5) 0.039(7) 0.016(5) 0.001(5) 0.001(5)
N5 0.021(4) 0.008(3) 0.016(4) -0.006(3) 0.005(3) 0.000(3)
N4 0.018(4) 0.014(4) 0.010(4) 0.001(3) 0.003(3) -0.001(3)
N3 0.042(6) 0.013(4) 0.021(5) -0.001(3) -0.002(4) -0.003(4)
N2 0.017(4) 0.010(4) 0.011(4) 0.001(3) -0.002(3) 0.000(3)
N1 0.010(4) 0.016(4) 0.020(5) 0.002(3) 0.001(3) -0.003(3)
O7 0.017(3) 0.016(3) 0.018(3) -0.004(3) 0.000(3) -0.003(3)
O6 0.010(3) 0.019(3) 0.016(4) 0.000(3) 0.002(3) 0.002(2)
O5 0.018(3) 0.012(3) 0.020(3) 0.004(3) 0.003(3) -0.002(2)
O4 0.017(3) 0.014(3) 0.016(3) 0.001(3) 0.001(3) -0.001(2)
O3 0.012(3) 0.020(4) 0.015(4) -0.007(3) -0.001(3) 0.002(3)
O2 0.020(4) 0.013(3) 0.015(3) 0.004(3) 0.003(3) -0.002(2)
O1 0.015(4) 0.016(3) 0.018(3) 0.002(3) 0.004(3) -0.002(3)
Mo1 0.0119(4) 0.0121(3) 0.0126(3) 0.0007(5) 0.0012(4) -0.0012(3)
Mo2 0.0103(4) 0.0123(3) 0.0112(3) -0.0021(4) -0.0013(3) -0.0016(3)
Mn1 0.0144(6) 0.0097(6) 0.0130(6) -0.0025(4) -0.0009(6) -0.0002(5)

loop_
_atom_type_symbol
_atom_type_description
_atom_type_scat_dispersion_real
_atom_type_scat_dispersion_imag
_atom_type_scat_source
C C 0.0033 0.0016 'International Tables Vol C Tables 4.2.6.8 and 6.1.1.4'
H H 0.0000 0.0000 'International Tables Vol C Tables 4.2.6.8 and 6.1.1.4'
N N 0.0061 0.0033 'International Tables Vol C Tables 4.2.6.8 and 6.1.1.4'
O O 0.0106 0.0060 'International Tables Vol C Tables 4.2.6.8 and 6.1.1.4'
Mn Mn 0.3368 0.7283 'International Tables Vol C Tables 4.2.6.8 and 6.1.1.4'
Mo Mo -1.6832 0.6857 'International Tables Vol C Tables 4.2.6.8 and 6.1.1.4'

loop_
_geom_angle_atom_site_label_1
_geom_angle_atom_site_label_2
_geom_angle_atom_site_label_3
_geom_angle
_geom_angle_site_symmetry_1
_geom_angle_site_symmetry_3
N4 C6 N5 111.3(7) . .
N4 C6 C5 122.7(9) . .
N5 C6 C5 125.1(9) . .
N3 C5 C4 122.0(8) . .
N3 C5 C6 117.3(9) . .
C4 C5 C6 120.6(10) . .
C5 C4 C1 118.6(11) . .
C5 C4 H4A 120.7 . .
C1 C4 H4A 120.7 . .
C1 C3 C2 117.9(9) . .
C1 C3 H3A 121.0 . .
C2 C3 H3A 121.0 . .
N3 C2 C3 122.4(11) . .
N3 C2 H2A 118.8 . .
C3 C2 H2A 118.8 . .
C3 C1 C4 121.3(11) . .
C3 C1 H1A 119.3 . .
C4 C1 H1A 119.3 . .
C6 N5 N2 104.6(7) . .
C6 N5 Mn1 144.5(6) . .
N2 N5 Mn1 108.7(6) . .
C6 N4 N1 104.5(8) . .
C6 N4 Mn1 142.6(6) . 2_575
N1 N4 Mn1 107.8(6) . 2_575
C2 N3 C5 117.8(10) . .
C2 N3 H3B 121.1 . .
C5 N3 H3B 121.1 . .
N1 N2 N5 109.7(8) . .
N1 N2 Mo1 122.7(6) . .
N5 N2 Mo1 127.6(6) . .
N2 N1 N4 109.8(8) . .
N2 N1 Mo2 119.1(6) . .
N4 N1 Mo2 130.6(6) . .
Mo2 O7 Mn1 133.8(4) 2_574 .
Mo1 O6 Mo1 142.8(4) . 3_475
Mo2 O5 Mo2 140.5(3) 3_475 .
Mo1 O4 Mn1 130.8(4) . .
Mo2 O3 Mn1 140.5(4) . 4
Mo1 O2 Mn1 153.3(4) . 3_575
Mo2 O1 Mo1 148.7(3) . .
O2 Mo1 O4 104.9(3) . .
O2 Mo1 O6 103.9(3) . .
O4 Mo1 O6 99.3(3) . .
O2 Mo1 O1 99.3(3) . .
O4 Mo1 O1 149.7(3) . .
O6 Mo1 O1 92.3(3) . .
O2 Mo1 O6 87.1(3) . 3_575
O4 Mo1 O6 85.1(3) . 3_575
O6 Mo1 O6 166.5(4) . 3_575
O1 Mo1 O6 78.1(3) . 3_575
O2 Mo1 N2 166.7(3) . .
O4 Mo1 N2 78.6(3) . .
O6 Mo1 N2 88.0(3) . .
O1 Mo1 N2 73.9(3) . .
O6 Mo1 N2 80.3(3) 3_575 .
O3 Mo2 O5 102.3(3) . 3_575
O3 Mo2 O1 103.7(3) . .
O5 Mo2 O1 98.9(4) 3_575 .
O3 Mo2 O7 101.1(3) . 2_575
O5 Mo2 O7 95.3(3) 3_575 2_575
O1 Mo2 O7 148.0(3) . 2_575
O3 Mo2 O5 88.8(3) . .
O5 Mo2 O5 168.5(2) 3_575 .
O1 Mo2 O5 80.9(3) . .
O7 Mo2 O5 79.6(3) 2_575 .
O3 Mo2 N1 168.5(3) . .
O5 Mo2 N1 89.1(3) 3_575 .
O1 Mo2 N1 75.2(3) . .
O7 Mo2 N1 76.5(3) 2_575 .
O5 Mo2 N1 79.7(3) . .
O7 Mn1 O4 173.5(3) . .
O7 Mn1 O2 98.1(3) . 3_475
O4 Mn1 O2 87.6(3) . 3_475
O7 Mn1 O3 82.1(3) . 4_544
O4 Mn1 O3 92.3(3) . 4_544
O2 Mn1 O3 179.0(3) 3_475 4_544
O7 Mn1 N4 85.9(3) . 2_574
O4 Mn1 N4 97.1(3) . 2_574
O2 Mn1 N4 92.9(3) 3_475 2_574
O3 Mn1 N4 86.2(3) 4_544 2_574
O7 Mn1 N5 94.7(3) . .
O4 Mn1 N5 82.2(3) . .
O2 Mn1 N5 89.3(3) 3_475 .
O3 Mn1 N5 91.7(3) 4_544 .
N4 Mn1 N5 177.7(3) 2_574 .

loop_
_geom_bond_atom_site_label_1
_geom_bond_atom_site_label_2
_geom_bond_distance
_geom_bond_site_symmetry_2
C6 N4 1.330(13) .
C6 N5 1.332(13) .
C6 C5 1.472(11) .
C5 N3 1.348(14) .
C5 C4 1.368(15) .
C4 C1 1.366(15) .
C4 H4A 0.9300 .
C3 C1 1.331(19) .
C3 C2 1.397(17) .
C3 H3A 0.9300 .
C2 N3 1.336(14) .
C2 H2A 0.9300 .
C1 H1A 0.9300 .
N5 N2 1.344(10) .
N5 Mn1 2.278(9) .
N4 N1 1.346(11) .
N4 Mn1 2.270(9) 2_575
N3 H3B 0.8600 .
N2 N1 1.289(10) .
N2 Mo1 2.343(8) .
N1 Mo2 2.396(8) .
O7 Mo2 1.962(7) 2_574
O7 Mn1 2.107(7) .
O6 Mo1 1.781(6) .
O6 Mo1 2.181(6) 3_475
O5 Mo2 1.763(6) 3_475
O5 Mo2 2.217(7) .
O4 Mo1 1.777(7) .
O4 Mn1 2.123(7) .
O3 Mo2 1.730(7) .
O3 Mn1 2.249(7) 4
O2 Mo1 1.748(7) .
O2 Mn1 2.143(7) 3_575
O1 Mo2 1.848(8) .
O1 Mo1 2.024(8) .
Mo1 O6 2.181(7) 3_575
Mo2 O5 1.763(7) 3_575
Mo2 O7 1.962(7) 2_575
Mn1 O2 2.143(7) 3_475
Mn1 O3 2.249(7) 4_544
Mn1 N4 2.270(9) 2_574
